data_2201054
loop_
_publ_author_name
'Li, Yi-Zhi'
'Liu, Jia-Cheng'
'Qu, Jian-Qiang'
'Wang, Liu-Fang'
'Xia, Chun-Gu'
'Niu, Jian-Zhong'

_publ_section_title
;
 Bis[1,2-bis(diphenylphosphino)ethene]nickel(II) diperchlorate
;
_journal_issue 5
_journal_name_full 'Acta Crystallographica Section E'
_journal_page_first m237
_journal_page_last m238
_journal_paper_doi 10.1107/S1600536802007213
_journal_volume 58
_journal_year 2002
_chemical_formula_iupac '[Ni (C26 H22 P2)2] (Cl O4)2'
_chemical_formula_moiety 'C52 H44 Ni P4 2+, 2Cl O4 1-'
_chemical_formula_sum 'C52 H44 Cl2 Ni O8 P4'
_chemical_formula_weight 1050.34
_chemical_name_systematic
;
 Bis[1,2-bis(diphenylphosphino)ethene)]nickel(II) diperchlorate
;
_space_group_IT_number 14
_symmetry_cell_setting monoclinic
_symmetry_space_group_name_Hall '-P 2yn'
_symmetry_space_group_name_H-M 'P 1 21/n 1'
_atom_sites_solution_hydrogens geom
_atom_sites_solution_primary direct
_atom_sites_solution_secondary difmap
_cell_angle_alpha 90.00
_cell_angle_beta 95.260(10)
_cell_angle_gamma 90.00
_cell_formula_units_Z 2
_cell_length_a 10.8450(10)
_cell_length_b 16.1980(10)
_cell_length_c 13.1980(10)
_cell_measurement_reflns_used 25
_cell_measurement_temperature 293(2)
_cell_measurement_theta_max 13.89
_cell_measurement_theta_min 9.19
_cell_volume 2308.7(3)
_computing_cell_refinement CAD-4/PC
_computing_data_collection 'CAD-4/PC (Enraf-Nonius, 1989)'
_computing_data_reduction 'TEXSAN (Molecular Structure Corporation, 1989)'
_computing_molecular_graphics 'ORTEP-3 (Farrugia, 1997)'
_computing_publication_material SHELXL97
_computing_structure_refinement 'SHELXL97 (Sheldrick, 1997)'
_computing_structure_solution 'SHELXS97 (Sheldrick, 1997)'
_diffrn_ambient_temperature 293(2)
_diffrn_measured_fraction_theta_full 0.991
_diffrn_measured_fraction_theta_max 0.991
_diffrn_measurement_device_type 'Enraf-Nonius CAD-4'
_diffrn_measurement_method \w/2\q
_diffrn_radiation_monochromator graphite
_diffrn_radiation_source 'fine-focus sealed tube'
_diffrn_radiation_type MoK\a
_diffrn_radiation_wavelength 0.71073
_diffrn_reflns_av_R_equivalents 0.0563
_diffrn_reflns_av_sigmaI/netI 0.0545
_diffrn_reflns_limit_h_max 12
_diffrn_reflns_limit_h_min -12
_diffrn_reflns_limit_k_max 19
_diffrn_reflns_limit_k_min 0
_diffrn_reflns_limit_l_max 15
_diffrn_reflns_limit_l_min 0
_diffrn_reflns_number 4029
_diffrn_reflns_theta_full 25.00
_diffrn_reflns_theta_max 25.00
_diffrn_reflns_theta_min 2.00
_diffrn_standards_decay_% none
_diffrn_standards_interval_count 100
_diffrn_standards_number 5
_exptl_absorpt_coefficient_mu 0.732
_exptl_absorpt_correction_T_max 0.864
_exptl_absorpt_correction_T_min 0.839
_exptl_absorpt_correction_type '\y scan'
_exptl_absorpt_process_details '(North et al., 1968)'
_exptl_crystal_colour orange
_exptl_crystal_density_diffrn 1.511
_exptl_crystal_density_method 'not measured'
_exptl_crystal_description block
_exptl_crystal_F_000 1084
_exptl_crystal_size_max 0.30
_exptl_crystal_size_mid 0.20
_exptl_crystal_size_min 0.20
_refine_diff_density_max 0.327
_refine_diff_density_min -0.434
_refine_ls_extinction_method none
_refine_ls_goodness_of_fit_ref 0.914
_refine_ls_hydrogen_treatment constr
_refine_ls_matrix_type full
_refine_ls_number_parameters 304
_refine_ls_number_reflns 4029
_refine_ls_number_restraints 0
_refine_ls_restrained_S_all 0.914
_refine_ls_R_factor_all 0.0365
_refine_ls_R_factor_gt 0.0316
_refine_ls_shift/su_max 0.001
_refine_ls_shift/su_mean 0.001
_refine_ls_structure_factor_coef Fsqd
_refine_ls_weighting_details 'calc w = 1/[\s^2^(Fo^2^)+(0.03P)^2^+0.65P] where P = (Fo^2^+2Fc^2^)/3'
_refine_ls_weighting_scheme calc
_refine_ls_wR_factor_gt 0.1051
_refine_ls_wR_factor_ref 0.1063
_reflns_number_gt 3195
_reflns_number_total 4029
_reflns_threshold_expression I>2\s(I)
_cod_data_source_file cf6161.cif
_cod_data_source_block I
_cod_original_sg_symbol_H-M 'P 21/n'
_cod_database_code 2201054
_cod_database_fobs_code 2201054

loop_
_symmetry_equiv_pos_as_xyz
'x, y, z'
'x+1/2, -y+1/2, z+1/2'
'-x, -y, -z'
'-x-1/2, y-1/2, -z-1/2'

loop_
_atom_site_label
_atom_site_fract_x
_atom_site_fract_y
_atom_site_fract_z
_atom_site_U_iso_or_equiv
_atom_site_adp_type
_atom_site_calc_flag
_atom_site_refinement_flags
_atom_site_occupancy
_atom_site_disorder_assembly
_atom_site_disorder_group
_atom_site_type_symbol
Ni 0.0000 0.0000 0.5000 0.02783(15) Uani d SU 1 . . Ni
P1 0.03577(7) 0.12371(5) 0.43539(7) 0.0517(2) Uani d U 1 . . P
P2 0.20327(7) 0.00574(5) 0.55170(7) 0.0529(2) Uani d U 1 . . P
C11 -0.0311(3) 0.1488(2) 0.3155(3) 0.0626(7) Uani d U 1 . . C
C12 -0.1252(3) 0.2047(2) 0.2989(2) 0.0548(7) Uani d U 1 . . C
H12A -0.1466 0.2369 0.3558 0.080 Uiso d R 1 . . H
C13 -0.1830(4) 0.2181(2) 0.2064(3) 0.0700(9) Uani d U 1 . . C
H13A -0.2395 0.2636 0.1961 0.080 Uiso d R 1 . . H
C14 -0.1479(5) 0.1753(3) 0.1330(3) 0.0825(11) Uani d U 1 . . C
H14A -0.2011 0.1735 0.0707 0.080 Uiso d R 1 . . H
C16 0.0085(5) 0.1068(2) 0.2365(3) 0.0889(13) Uani d U 1 . . C
H16A 0.0811 0.0727 0.2429 0.080 Uiso d R 1 . . H
C21 0.0017(3) 0.21010(18) 0.5101(2) 0.0516(6) Uani d U 1 . . C
C22 -0.0696(3) 0.2012(2) 0.5903(3) 0.0648(8) Uani d U 1 . . C
H22A -0.0958 0.1468 0.6076 0.080 Uiso d R 1 . . H
C23 -0.0975(4) 0.2652(3) 0.6413(3) 0.0827(10) Uani d U 1 . . C
H23A -0.1538 0.2581 0.6927 0.080 Uiso d R 1 . . H
C24 -0.0539(5) 0.3428(3) 0.6255(3) 0.0901(12) Uani d U 1 . . C
H24A -0.0758 0.3897 0.6645 0.080 Uiso d R 1 . . H
C25 0.0208(5) 0.3528(2) 0.5485(3) 0.0910(12) Uani d U 1 . . C
H25A 0.0594 0.4051 0.5382 0.080 Uiso d R 1 . . H
C26 0.0448(4) 0.2875(2) 0.4924(3) 0.0744(10) Uani d U 1 . . C
H26A 0.0869 0.2959 0.4324 0.080 Uiso d R 1 . . H
C31 0.3042(2) -0.0818(2) 0.5411(2) 0.0489(6) Uani d U 1 . . C
C32 0.3373(4) -0.1077(3) 0.4522(3) 0.0802(11) Uani d U 1 . . C
H32A 0.3000 -0.0800 0.3928 0.080 Uiso d R 1 . . H
C34 0.4558(4) -0.2185(3) 0.5240(3) 0.0756(9) Uani d U 1 . . C
H34A 0.5105 -0.2642 0.5165 0.080 Uiso d R 1 . . H
C35 0.4264(4) -0.1930(2) 0.6098(3) 0.0699(9) Uani d U 1 . . C
H35A 0.4534 -0.2248 0.6691 0.080 Uiso d R 1 . . H
C36 0.3524(3) -0.12651(17) 0.6227(2) 0.0481(6) Uani d U 1 . . C
H36A 0.3349 -0.1104 0.6899 0.080 Uiso d R 1 . . H
C41 0.2284(3) 0.04100(18) 0.6743(2) 0.0536(6) Uani d U 1 . . C
C42 0.3471(3) 0.0498(2) 0.7199(3) 0.0698(9) Uani d U 1 . . C
H42A 0.4165 0.0398 0.6814 0.080 Uiso d R 1 . . H
C43 0.3644(4) 0.0742(3) 0.8185(4) 0.0876(12) Uani d U 1 . . C
H43A 0.4459 0.0781 0.8533 0.080 Uiso d R 1 . . H
C44 0.2653(4) 0.0915(3) 0.8686(4) 0.0913(13) Uani d U 1 . . C
H44A 0.2751 0.1050 0.9397 0.080 Uiso d R 1 . . H
C45 0.1476(4) 0.0869(3) 0.8187(4) 0.0835(11) Uani d U 1 . . C
H45A 0.0808 0.1065 0.8552 0.080 Uiso d R 1 . . H
C46 0.1280(3) 0.0608(2) 0.7261(3) 0.0670(8) Uani d U 1 . . C
H46A 0.0462 0.0521 0.6937 0.080 Uiso d R 1 . . H
Cl 0.76535(10) 0.08822(7) 0.83109(7) 0.0756(3) Uani d U 1 . . Cl
O1 0.7351(9) 0.1666(4) 0.8218(5) 0.247(4) Uani d U 1 . . O
O2 0.6706(7) 0.0509(5) 0.8487(6) 0.222(3) Uani d U 1 . . O
O3 0.8277(6) 0.0642(4) 0.7527(4) 0.187(2) Uani d U 1 . . O
O4 0.8352(8) 0.0572(6) 0.9128(4) 0.235(3) Uani d U 1 . . O
C33 0.4117(4) -0.1728(4) 0.4433(3) 0.0872(11) Uani d U 1 . . C
H33A 0.4339 -0.1894 0.3776 0.080 Uiso d R 1 . . H
C15 -0.0543(6) 0.1213(3) 0.1428(3) 0.1006(16) Uani d U 1 . . C
H15A -0.0263 0.0950 0.0839 0.080 Uiso d R 1 . . H
C1 0.2030(3) 0.1316(3) 0.4225(4) 0.0854(13) Uani d U 1 . . C
H1A 0.2353 0.1691 0.3752 0.080 Uiso d R 1 . . H
C2 0.2741(4) 0.0861(3) 0.4816(4) 0.0959(15) Uani d U 1 . . C
H2A 0.3624 0.0925 0.4869 0.080 Uiso d R 1 . . H

loop_
_atom_site_aniso_label
_atom_site_aniso_U_11
_atom_site_aniso_U_22
_atom_site_aniso_U_33
_atom_site_aniso_U_12
_atom_site_aniso_U_13
_atom_site_aniso_U_23
Ni 0.0327(3) 0.0270(3) 0.0234(2) -0.00064(13) 0.00114(18) 0.00066(13)
P1 0.0394(4) 0.0417(4) 0.0749(5) 0.0012(3) 0.0095(4) 0.0254(4)
P2 0.0356(4) 0.0636(5) 0.0574(5) -0.0090(3) -0.0069(3) 0.0296(4)
C11 0.0597(17) 0.0582(19) 0.0720(15) 0.0056(14) 0.0172(14) 0.0246(14)
C12 0.0562(17) 0.0597(19) 0.0493(14) 0.0057(13) 0.0084(13) 0.0111(13)
C13 0.080(2) 0.068(2) 0.0611(17) 0.0027(17) 0.0045(16) 0.0132(16)
C14 0.117(3) 0.074(3) 0.0549(17) -0.0213(19) 0.0006(19) 0.0068(16)
C16 0.122(3) 0.066(2) 0.0870(19) 0.037(2) 0.053(2) 0.024(2)
C21 0.0505(16) 0.0306(13) 0.0689(16) -0.0037(10) -0.0197(12) 0.0199(10)
C22 0.065(2) 0.0527(16) 0.075(2) -0.0027(15) -0.0084(14) 0.0098(14)
C23 0.091(3) 0.080(2) 0.075(2) -0.001(2) -0.0045(19) 0.0022(18)
C24 0.116(3) 0.066(2) 0.080(2) -0.009(2) -0.0355(19) -0.0189(19)
C25 0.132(4) 0.0461(18) 0.087(3) -0.015(2) -0.033(2) 0.0144(16)
C26 0.096(3) 0.0480(16) 0.075(2) -0.0243(18) -0.0176(17) 0.0184(14)
C31 0.0280(11) 0.0775(17) 0.0407(12) -0.0078(11) -0.0004(10) 0.0128(11)
C32 0.0555(19) 0.143(3) 0.0412(14) -0.0018(19) -0.0010(14) 0.0051(18)
C34 0.055(2) 0.085(3) 0.088(2) -0.0041(17) 0.0127(17) -0.0165(19)
C35 0.073(2) 0.069(2) 0.0681(18) 0.0105(16) 0.0099(17) 0.0032(17)
C36 0.0566(17) 0.0425(14) 0.0440(13) -0.0058(11) -0.0023(12) 0.0058(11)
C41 0.0483(14) 0.0400(14) 0.0687(12) -0.0061(11) -0.0141(11) 0.0128(11)
C42 0.0480(15) 0.0561(18) 0.101(2) -0.0084(15) -0.0154(16) -0.0110(18)
C43 0.065(2) 0.076(2) 0.115(3) -0.008(2) -0.0263(19) -0.036(2)
C44 0.086(2) 0.098(3) 0.085(3) -0.012(2) -0.0181(18) -0.028(2)
C45 0.070(2) 0.091(3) 0.089(2) -0.009(2) 0.0048(18) -0.019(2)
C46 0.0511(16) 0.066(2) 0.0813(19) -0.0173(15) -0.0077(14) 0.0014(17)
Cl 0.0793(6) 0.0904(7) 0.0606(5) 0.0006(5) 0.0257(5) -0.0144(4)
O1 0.434(11) 0.128(3) 0.207(6) 0.077(4) 0.182(7) 0.021(4)
O2 0.181(4) 0.216(6) 0.284(8) -0.042(5) 0.104(4) -0.019(6)
O3 0.235(6) 0.212(5) 0.126(3) 0.083(4) 0.088(4) -0.005(3)
O4 0.260(6) 0.330(9) 0.114(3) 0.101(7) 0.014(4) 0.010(5)
C33 0.063(2) 0.139(4) 0.0630(19) -0.013(2) 0.0220(17) 0.001(2)
C15 0.175(5) 0.066(3) 0.0690(18) 0.017(3) 0.055(2) 0.005(2)
C1 0.0373(15) 0.081(2) 0.131(3) 0.0041(15) 0.0244(17) 0.063(2)
C2 0.0382(16) 0.134(3) 0.106(3) -0.0185(19) 0.0065(19) 0.069(3)

loop_
_atom_type_symbol
_atom_type_description
_atom_type_scat_dispersion_real
_atom_type_scat_dispersion_imag
_atom_type_scat_source
C C 0.0033 0.0016 'International Tables Vol C Tables 4.2.6.8 and 6.1.1.4'
H H 0.0000 0.0000 'International Tables Vol C Tables 4.2.6.8 and 6.1.1.4'
Cl Cl 0.1484 0.1585 'International Tables Vol C Tables 4.2.6.8 and 6.1.1.4'
O O 0.0106 0.0060 'International Tables Vol C Tables 4.2.6.8 and 6.1.1.4'
P P 0.1023 0.0942 'International Tables Vol C Tables 4.2.6.8 and 6.1.1.4'
Ni Ni 0.3393 1.1124 'International Tables Vol C Tables 4.2.6.8 and 6.1.1.4'

loop_
_geom_angle_atom_site_label_1
_geom_angle_atom_site_label_2
_geom_angle_atom_site_label_3
_geom_angle_site_symmetry_1
_geom_angle_site_symmetry_3
_geom_angle
_geom_angle_publ_flag
P1 Ni P1 3_556 . 180.00 ?
P1 Ni P2 3_556 . 96.97(3) yes
P1 Ni P2 . . 83.03(3) ?
P1 Ni P2 3_556 3_556 83.03(3) ?
P1 Ni P2 . 3_556 96.97(3) ?
P2 Ni P2 . 3_556 180.0 ?
C11 P1 C21 . . 103.44(15) ?
C11 P1 C1 . . 103.50(18) ?
C21 P1 C1 . . 104.74(19) ?
C11 P1 Ni . . 119.31(13) ?
C21 P1 Ni . . 116.45(10) ?
C1 P1 Ni . . 107.80(12) yes
C41 P2 C31 . . 106.85(14) ?
C41 P2 C2 . . 101.8(2) ?
C31 P2 C2 . . 103.7(2) ?
C41 P2 Ni . . 111.51(12) ?
C31 P2 Ni . . 121.93(10) ?
C2 P2 Ni . . 108.96(13) yes
C16 C11 C12 . . 119.8(4) ?
C16 C11 P1 . . 116.9(3) ?
C12 C11 P1 . . 123.2(3) ?
C13 C12 C11 . . 122.3(4) ?
C13 C12 H12A . . 120.0 ?
C11 C12 H12A . . 117.6 ?
C14 C13 C12 . . 117.2(4) ?
C14 C13 H13A . . 122.7 ?
C12 C13 H13A . . 119.5 ?
C13 C14 C15 . . 123.9(4) ?
C13 C14 H14A . . 117.9 ?
C15 C14 H14A . . 117.1 ?
C11 C16 C15 . . 116.3(4) ?
C11 C16 H16A . . 122.7 ?
C15 C16 H16A . . 120.7 ?
C26 C21 C22 . . 117.0(4) ?
C26 C21 P1 . . 122.5(3) ?
C22 C21 P1 . . 120.5(2) ?
C23 C22 C21 . . 119.6(4) ?
C23 C22 H22A . . 121.7 ?
C21 C22 H22A . . 118.6 ?
C22 C23 C24 . . 124.1(5) ?
C22 C23 H23A . . 117.9 ?
C24 C23 H23A . . 118.0 ?
C25 C24 C23 . . 117.4(4) ?
C25 C24 H24A . . 119.8 ?
C23 C24 H24A . . 122.8 ?
C26 C25 C24 . . 118.6(4) ?
C26 C25 H25A . . 120.8 ?
C24 C25 H25A . . 120.4 ?
C25 C26 C21 . . 123.2(4) ?
C25 C26 H26A . . 118.6 ?
C21 C26 H26A . . 117.9 ?
C32 C31 C36 . . 114.6(3) ?
C32 C31 P2 . . 122.2(3) ?
C36 C31 P2 . . 123.3(2) ?
C31 C32 C33 . . 122.7(4) ?
C31 C32 H32A . . 116.6 ?
C33 C32 H32A . . 120.6 ?
C35 C34 C33 . . 115.2(4) ?
C35 C34 H34A . . 123.3 ?
C33 C34 H34A . . 121.3 ?
C34 C35 C36 . . 124.4(4) ?
C34 C35 H35A . . 118.0 ?
C36 C35 H35A . . 117.4 ?
C31 C36 C35 . . 120.6(3) ?
C31 C36 H36A . . 119.5 ?
C35 C36 H36A . . 119.9 ?
C42 C41 C46 . . 120.5(3) ?
C42 C41 P2 . . 120.6(3) ?
C46 C41 P2 . . 118.9(2) ?
C43 C42 C41 . . 119.5(4) ?
C43 C42 H42A . . 120.7 ?
C41 C42 H42A . . 119.8 ?
C44 C43 C42 . . 119.1(4) ?
C44 C43 H43A . . 119.6 ?
C42 C43 H43A . . 121.3 ?
C43 C44 C45 . . 120.0(4) ?
C43 C44 H44A . . 120.5 ?
C45 C44 H44A . . 119.5 ?
C46 C45 C44 . . 122.2(5) ?
C46 C45 H45A . . 121.1 ?
C44 C45 H45A . . 116.7 ?
C45 C46 C41 . . 118.5(4) ?
C45 C46 H46A . . 122.3 ?
C41 C46 H46A . . 119.0 ?
O2 Cl O1 . . 106.6(5) ?
O2 Cl O4 . . 94.7(6) ?
O1 Cl O4 . . 123.3(5) ?
O2 Cl O3 . . 119.4(5) ?
O1 Cl O3 . . 110.3(4) ?
O4 Cl O3 . . 102.8(4) ?
C32 C33 C34 . . 122.4(4) ?
C32 C33 H33A . . 120.2 ?
C34 C33 H33A . . 117.4 ?
C14 C15 C16 . . 120.5(4) ?
C14 C15 H15A . . 120.3 ?
C16 C15 H15A . . 119.0 ?
C2 C1 P1 . . 116.6(3) yes
C2 C1 H1A . . 121.7 ?
P1 C1 H1A . . 121.7 ?
C1 C2 P2 . . 117.8(3) yes
C1 C2 H2A . . 121.6 ?
P2 C2 H2A . . 120.6 ?

loop_
_geom_bond_atom_site_label_1
_geom_bond_atom_site_label_2
_geom_bond_site_symmetry_2
_geom_bond_distance
_geom_bond_publ_flag
Ni P1 3_556 2.2258(7) ?
Ni P1 . 2.2258(7) yes
Ni P2 . 2.2490(8) yes
Ni P2 3_556 2.2490(8) ?
P1 C11 . 1.728(4) ?
P1 C21 . 1.770(4) ?
P1 C1 . 1.841(4) yes
P2 C41 . 1.714(3) ?
P2 C31 . 1.805(3) ?
P2 C2 . 1.809(4) yes
C11 C16 . 1.348(5) ?
C11 C12 . 1.367(5) ?
C12 C13 . 1.338(5) ?
C12 H12A . 0.960 ?
C13 C14 . 1.277(6) ?
C13 H13A . 0.960 ?
C14 C15 . 1.337(7) ?
C14 H14A . 0.960 ?
C16 C15 . 1.376(7) ?
C16 H16A . 0.960 ?
C21 C26 . 1.365(4) ?
C21 C22 . 1.374(5) ?
C22 C23 . 1.287(6) ?
C22 H22A . 0.960 ?
C23 C24 . 1.365(6) ?
C23 H23A . 0.960 ?
C24 C25 . 1.366(7) ?
C24 H24A . 0.960 ?
C25 C26 . 1.331(6) ?
C25 H25A . 0.960 ?
C26 H26A . 0.960 ?
C31 C32 . 1.327(5) ?
C31 C36 . 1.361(4) ?
C32 C33 . 1.339(7) ?
C32 H32A . 0.960 ?
C34 C35 . 1.272(5) ?
C34 C33 . 1.347(6) ?
C34 H34A . 0.960 ?
C35 C36 . 1.364(5) ?
C35 H35A . 0.960 ?
C36 H36A . 0.960 ?
C41 C42 . 1.378(4) ?
C41 C46 . 1.376(5) ?
C42 C43 . 1.356(6) ?
C42 H42A . 0.960 ?
C43 C44 . 1.343(7) ?
C43 H43A . 0.960 ?
C44 C45 . 1.383(6) ?
C44 H44A . 0.960 ?
C45 C46 . 1.292(6) ?
C45 H45A . 0.960 ?
C46 H46A . 0.960 ?
Cl O2 . 1.232(6) ?
Cl O1 . 1.314(6) ?
Cl O4 . 1.357(7) ?
Cl O3 . 1.344(4) ?
C33 H33A . 0.960 ?
C15 H15A . 0.960 ?
C1 C2 . 1.279(5) yes
C1 H1A . 0.960 ?
C2 H2A . 0.960 ?
